data_4070079
loop_
_publ_author_name
'Korobkov, Ilia'
'Gambarotta, Sandro'

_publ_section_title
;
 Unusual Reactivity of a Tm-Pyrrolide/Aluminate Complex with a
 Metallocene-Type Structural Motif
;
_journal_issue 18
_journal_name_full Organometallics
_journal_page_first 5560
_journal_paper_doi 10.1021/om900604h
_journal_volume 28
_journal_year 2009
_chemical_formula_sum 'C21 H40 Al2 N3 Tm'
_chemical_formula_weight 557.45
_chemical_name_systematic
; 
 ? 
;
_space_group_IT_number 2
_symmetry_cell_setting triclinic
_symmetry_space_group_name_Hall '-P 1'
_symmetry_space_group_name_H-M 'P -1'
_atom_sites_solution_hydrogens geom
_atom_sites_solution_primary direct
_atom_sites_solution_secondary difmap
_audit_creation_method SHELXL-97
_cell_angle_alpha 80.375(3)
_cell_angle_beta 86.912(3)
_cell_angle_gamma 63.563(2)
_cell_formula_units_Z 2
_cell_length_a 9.093(2)
_cell_length_b 10.055(2)
_cell_length_c 15.735(4)
_cell_measurement_reflns_used 857
_cell_measurement_temperature 200(2)
_cell_measurement_theta_max 24.75
_cell_measurement_theta_min 2.54
_cell_volume 1269.7(5)
_computing_cell_refinement 'SMART, Bruker (2000)'
_computing_data_collection 'SMART, Bruker (2000)'
_computing_data_reduction 'XPREP, Bruker (2000)'
_computing_molecular_graphics 'SHELXTL, Bruker (2000)'
_computing_publication_material 'SHELXTL, Bruker (2000)'
_computing_structure_refinement 'SHELXL-97 (Sheldrick, 1997)'
_computing_structure_solution 'SHELXS-97 (Sheldrick, 1990)'
_diffrn_ambient_temperature 200(2)
_diffrn_measured_fraction_theta_full 0.982
_diffrn_measured_fraction_theta_max 0.982
_diffrn_measurement_device_type 'CCD area detector'
_diffrn_measurement_method 'phi and omega scans'
_diffrn_radiation_monochromator graphite
_diffrn_radiation_source 'fine-focus sealed tube'
_diffrn_radiation_type MoK\a
_diffrn_radiation_wavelength 0.71073
_diffrn_reflns_av_R_equivalents 0.0330
_diffrn_reflns_av_sigmaI/netI 0.0367
_diffrn_reflns_limit_h_max 10
_diffrn_reflns_limit_h_min -10
_diffrn_reflns_limit_k_max 11
_diffrn_reflns_limit_k_min -11
_diffrn_reflns_limit_l_max 18
_diffrn_reflns_limit_l_min -18
_diffrn_reflns_number 12535
_diffrn_reflns_theta_full 24.78
_diffrn_reflns_theta_max 24.78
_diffrn_reflns_theta_min 2.29
_diffrn_standards_decay_% <1
_exptl_absorpt_coefficient_mu 3.573
_exptl_absorpt_correction_T_max 0.5352
_exptl_absorpt_correction_T_min 0.4687
_exptl_absorpt_correction_type multi-scan
_exptl_absorpt_process_details 'SADABS, Bruker (2000)'
_exptl_crystal_colour colorless
_exptl_crystal_density_diffrn 1.458
_exptl_crystal_density_meas ?
_exptl_crystal_density_method 'not measured'
_exptl_crystal_description block
_exptl_crystal_F_000 564
_exptl_crystal_size_max 0.25
_exptl_crystal_size_mid 0.25
_exptl_crystal_size_min 0.20
_refine_diff_density_max 2.364
_refine_diff_density_min -1.991
_refine_diff_density_rms 0.157
_refine_ls_extinction_method none
_refine_ls_goodness_of_fit_ref 1.052
_refine_ls_hydrogen_treatment constr
_refine_ls_matrix_type full
_refine_ls_number_parameters 244
_refine_ls_number_reflns 4284
_refine_ls_number_restraints 0
_refine_ls_restrained_S_all 1.052
_refine_ls_R_factor_all 0.0488
_refine_ls_R_factor_gt 0.0449
_refine_ls_shift/su_max 0.001
_refine_ls_shift/su_mean 0.001
_refine_ls_structure_factor_coef Fsqd
_refine_ls_weighting_details 'calc w=1/[\s^2^(Fo^2^)+(0.0330P)^2^+16.6315P] where P=(Fo^2^+2Fc^2^)/3'
_refine_ls_weighting_scheme calc
_refine_ls_wR_factor_gt 0.1125
_refine_ls_wR_factor_ref 0.1143
_reflns_number_gt 3968
_reflns_number_total 4284
_reflns_threshold_expression >2sigma(I)
_cod_data_source_file om900604h_si_002.cif
_cod_data_source_block complex_1
_cod_depositor_comments
;
The following automatic conversions were performed:

'_symmetry_cell_setting' value 'Triclinic' changed to 'triclinic'
according to /home/saulius/struct/CIF-dictionaries/cif_core.dic
dictionary named 'cif_core.dic' version 2.4.2 from 2011-04-26.

Automatic conversion script
Id: cif_fix_values 1715 2011-07-08 13:25:40Z adriana 

The following automatic conversions were performed:

'_exptl_crystal_density_meas' value 'n/a' was changed to '?' - the
value is perceived as not measured.

Automatic conversion script
Id: cif_fix_values 3008 2015-01-20 13:52:24Z robertas 
;
_cod_original_cell_volume 1269.8(5)
_cod_original_sg_symbol_H-M P-1
_cod_database_code 4070079

loop_
_symmetry_equiv_pos_as_xyz
'x, y, z'
'-x, -y, -z'

loop_
_atom_site_label
_atom_site_type_symbol
_atom_site_fract_x
_atom_site_fract_y
_atom_site_fract_z
_atom_site_U_iso_or_equiv
_atom_site_adp_type
_atom_site_occupancy
_atom_site_symmetry_multiplicity
_atom_site_calc_flag
_atom_site_refinement_flags
Tm1 Tm 0.78309(4) 0.68624(4) 0.73160(2) 0.02836(13) Uani 1 1 d .
Al1 Al 0.8922(3) 0.8143(3) 0.88156(17) 0.0367(6) Uani 1 1 d .
Al2 Al 0.6854(4) 1.0394(3) 0.6641(2) 0.0588(9) Uani 1 1 d .
N1 N 0.8546(8) 0.6327(8) 0.8910(4) 0.0313(15) Uani 1 1 d .
N2 N 0.5917(9) 0.9130(8) 0.6280(5) 0.0373(16) Uani 1 1 d .
C1 C 0.7000(9) 0.6343(9) 0.8922(5) 0.0298(17) Uani 1 1 d .
C2 C 0.7147(11) 0.5029(10) 0.8659(5) 0.0369(19) Uani 1 1 d .
C3 C 0.8839(11) 0.4182(10) 0.8485(6) 0.042(2) Uani 1 1 d .
C4 C 0.9669(10) 0.4986(10) 0.8661(5) 0.0372(19) Uani 1 1 d .
C5 C 0.5529(10) 0.7518(10) 0.9281(6) 0.039(2) Uani 1 1 d .
H5A H 0.5398 0.7143 0.9882 0.058 Uiso 1 1 calc R
H5B H 0.4547 0.7749 0.8942 0.058 Uiso 1 1 calc R
H5C H 0.5677 0.8432 0.9252 0.058 Uiso 1 1 calc R
C6 C 0.5835(13) 0.4503(12) 0.8687(7) 0.052(3) Uani 1 1 d .
H6A H 0.5898 0.3872 0.9243 0.078 Uiso 1 1 calc R
H6B H 0.5995 0.3918 0.8221 0.078 Uiso 1 1 calc R
H6C H 0.4754 0.5377 0.8614 0.078 Uiso 1 1 calc R
C7 C 0.9619(16) 0.2640(11) 0.8232(8) 0.070(3) Uani 1 1 d .
H7A H 0.9863 0.1878 0.8750 0.105 Uiso 1 1 calc R
H7B H 1.0640 0.2487 0.7930 0.105 Uiso 1 1 calc R
H7C H 0.8862 0.2550 0.7850 0.105 Uiso 1 1 calc R
C8 C 1.1485(11) 0.4485(13) 0.8652(7) 0.055(3) Uani 1 1 d .
H8A H 1.1990 0.3800 0.9188 0.083 Uiso 1 1 calc R
H8B H 1.1705 0.5364 0.8605 0.083 Uiso 1 1 calc R
H8C H 1.1950 0.3963 0.8159 0.083 Uiso 1 1 calc R
C9 C 1.1159(13) 0.7642(14) 0.9198(7) 0.061(3) Uani 1 1 d .
H9A H 1.1100 0.8208 0.9660 0.091 Uiso 1 1 calc R
H9B H 1.1749 0.7908 0.8712 0.091 Uiso 1 1 calc R
H9C H 1.1741 0.6561 0.9414 0.091 Uiso 1 1 calc R
C10 C 0.7312(14) 0.9677(13) 0.9466(8) 0.062(3) Uani 1 1 d .
H10A H 0.7896 0.9902 0.9884 0.093 Uiso 1 1 calc R
H10B H 0.6577 0.9292 0.9771 0.093 Uiso 1 1 calc R
H10C H 0.6666 1.0597 0.9064 0.093 Uiso 1 1 calc R
C11 C 0.6678(10) 0.8095(10) 0.5712(5) 0.0350(19) Uani 1 1 d .
C12 C 0.6128(12) 0.7003(11) 0.5857(6) 0.044(2) Uani 1 1 d .
C13 C 0.4926(11) 0.7382(12) 0.6498(6) 0.047(2) Uani 1 1 d .
C14 C 0.4794(11) 0.8709(12) 0.6744(6) 0.047(2) Uani 1 1 d .
C15 C 0.7821(13) 0.8270(12) 0.5043(6) 0.053(3) Uani 1 1 d .
H15A H 0.7225 0.8739 0.4490 0.079 Uiso 1 1 calc R
H15B H 0.8713 0.7279 0.4987 0.079 Uiso 1 1 calc R
H15C H 0.8280 0.8907 0.5210 0.079 Uiso 1 1 calc R
C16 C 0.6577(19) 0.5713(14) 0.5366(8) 0.076(4) Uani 1 1 d .
H16A H 0.5803 0.6030 0.4879 0.114 Uiso 1 1 calc R
H16B H 0.6527 0.4861 0.5749 0.114 Uiso 1 1 calc R
H16C H 0.7693 0.5411 0.5150 0.114 Uiso 1 1 calc R
C17 C 0.3792(16) 0.6672(18) 0.6764(9) 0.094(5) Uani 1 1 d .
H17A H 0.2879 0.7077 0.6345 0.141 Uiso 1 1 calc R
H17B H 0.3362 0.6895 0.7335 0.141 Uiso 1 1 calc R
H17C H 0.4397 0.5580 0.6788 0.141 Uiso 1 1 calc R
C18 C 0.3543(14) 0.9649(15) 0.7311(7) 0.086(5) Uani 1 1 d .
H18A H 0.2504 1.0254 0.6987 0.128 Uiso 1 1 calc R
H18B H 0.3920 1.0318 0.7516 0.128 Uiso 1 1 calc R
H18C H 0.3380 0.8999 0.7806 0.128 Uiso 1 1 calc R
C19 C 0.787(2) 1.1208(17) 0.5659(10) 0.104(6) Uani 1 1 d .
H19A H 0.7343 1.2309 0.5588 0.156 Uiso 1 1 calc R
H19B H 0.7709 1.0892 0.5129 0.156 Uiso 1 1 calc R
H19C H 0.9044 1.0822 0.5779 0.156 Uiso 1 1 calc R
C20 C 0.523(2) 1.2062(15) 0.7194(11) 0.118(7) Uani 1 1 d .
H20A H 0.5135 1.3022 0.6875 0.177 Uiso 1 1 calc R
H20B H 0.5584 1.1944 0.7790 0.177 Uiso 1 1 calc R
H20C H 0.4158 1.2047 0.7191 0.177 Uiso 1 1 calc R
N3 N 0.8606(12) 0.8808(11) 0.7513(6) 0.064(2) Uani 1 1 d .
H3A H 0.9632 0.8582 0.7275 0.077 Uiso 1 1 calc R
C21 C 1.0126(12) 0.5292(11) 0.6556(6) 0.050(2) Uani 1 1 d .
H21A H 0.9739 0.4934 0.6113 0.075 Uiso 1 1 calc R
H21B H 1.0877 0.4429 0.6961 0.075 Uiso 1 1 calc R
H21C H 1.0702 0.5869 0.6282 0.075 Uiso 1 1 calc R

loop_
_atom_site_aniso_label
_atom_site_aniso_U_11
_atom_site_aniso_U_22
_atom_site_aniso_U_33
_atom_site_aniso_U_23
_atom_site_aniso_U_13
_atom_site_aniso_U_12
Tm1 0.02493(19) 0.0307(2) 0.0253(2) -0.00564(13) 0.00113(13) -0.00829(14)
Al1 0.0318(13) 0.0495(15) 0.0352(14) -0.0125(12) 0.0023(11) -0.0218(12)
Al2 0.071(2) 0.0331(15) 0.061(2) -0.0050(14) -0.0247(17) -0.0120(15)
N1 0.028(3) 0.037(4) 0.029(4) -0.006(3) 0.002(3) -0.014(3)
N2 0.037(4) 0.037(4) 0.034(4) -0.008(3) -0.004(3) -0.011(3)
C1 0.028(4) 0.037(4) 0.026(4) -0.004(3) 0.004(3) -0.016(4)
C2 0.048(5) 0.039(5) 0.030(4) -0.003(4) -0.003(4) -0.026(4)
C3 0.046(5) 0.032(5) 0.036(5) -0.004(4) 0.001(4) -0.007(4)
C4 0.032(4) 0.041(5) 0.028(4) -0.003(4) 0.001(3) -0.008(4)
C5 0.029(4) 0.052(5) 0.034(5) -0.011(4) 0.007(4) -0.016(4)
C6 0.064(7) 0.054(6) 0.049(6) 0.003(5) -0.001(5) -0.040(5)
C7 0.084(9) 0.034(5) 0.070(8) -0.013(5) -0.012(6) -0.004(6)
C8 0.035(5) 0.072(7) 0.042(6) -0.008(5) -0.003(4) -0.009(5)
C9 0.048(6) 0.092(9) 0.055(7) -0.002(6) -0.011(5) -0.046(6)
C10 0.064(7) 0.068(7) 0.068(7) -0.038(6) 0.022(6) -0.036(6)
C11 0.030(4) 0.040(5) 0.030(4) -0.007(4) -0.004(3) -0.011(4)
C12 0.046(5) 0.046(5) 0.041(5) -0.007(4) -0.009(4) -0.020(4)
C13 0.039(5) 0.068(7) 0.037(5) 0.012(5) -0.011(4) -0.030(5)
C14 0.027(5) 0.061(6) 0.029(5) -0.001(4) 0.002(4) 0.000(4)
C15 0.050(6) 0.061(6) 0.037(5) 0.003(5) 0.006(4) -0.021(5)
C16 0.123(11) 0.071(8) 0.055(7) -0.015(6) -0.020(7) -0.057(8)
C17 0.067(8) 0.137(13) 0.087(10) 0.051(9) -0.028(7) -0.073(9)
C18 0.053(7) 0.091(9) 0.042(6) 0.006(6) 0.004(5) 0.025(6)
C19 0.168(16) 0.095(11) 0.089(11) 0.024(8) -0.040(10) -0.103(12)
C20 0.124(13) 0.055(8) 0.109(12) -0.043(8) -0.031(10) 0.033(8)
N3 0.068(6) 0.065(6) 0.067(6) -0.013(5) 0.009(5) -0.036(5)
C21 0.054(6) 0.049(6) 0.036(5) -0.010(4) 0.002(4) -0.012(5)

loop_
_atom_type_symbol
_atom_type_description
_atom_type_scat_dispersion_real
_atom_type_scat_dispersion_imag
_atom_type_scat_source
C C 0.0033 0.0016 'International Tables Vol C Tables 4.2.6.8 and 6.1.1.4'
H H 0.0000 0.0000 'International Tables Vol C Tables 4.2.6.8 and 6.1.1.4'
N N 0.0061 0.0033 'International Tables Vol C Tables 4.2.6.8 and 6.1.1.4'
Al Al 0.0645 0.0514 'International Tables Vol C Tables 4.2.6.8 and 6.1.1.4'
Tm Tm -0.3139 5.2483 'International Tables Vol C Tables 4.2.6.8 and 6.1.1.4'

loop_
_geom_angle_atom_site_label_1
_geom_angle_atom_site_label_2
_geom_angle_atom_site_label_3
_geom_angle
N3 Tm1 C21 101.5(4)
N3 Tm1 N1 76.1(3)
C21 Tm1 N1 110.0(3)
N3 Tm1 N2 76.6(3)
C21 Tm1 N2 109.7(3)
N1 Tm1 N2 135.3(2)
N3 Tm1 C1 96.4(3)
C21 Tm1 C1 129.0(3)
N1 Tm1 C1 31.3(2)
N2 Tm1 C1 120.9(2)
N3 Tm1 C4 92.6(3)
C21 Tm1 C4 81.3(3)
N1 Tm1 C4 30.9(2)
N2 Tm1 C4 165.7(2)
C1 Tm1 C4 50.2(3)
N3 Tm1 C11 94.4(3)
C21 Tm1 C11 81.3(3)
N1 Tm1 C11 166.3(2)
N2 Tm1 C11 31.2(2)
C1 Tm1 C11 144.4(2)
C4 Tm1 C11 162.3(3)
N3 Tm1 C14 96.2(3)
C21 Tm1 C14 129.3(3)
N1 Tm1 C14 120.4(2)
N2 Tm1 C14 31.2(3)
C1 Tm1 C14 95.1(3)
C4 Tm1 C14 145.0(3)
C11 Tm1 C14 50.0(3)
N3 Tm1 C12 123.1(3)
C21 Tm1 C12 82.0(3)
N1 Tm1 C12 156.1(3)
N2 Tm1 C12 50.2(3)
C1 Tm1 C12 125.4(3)
C4 Tm1 C12 143.0(3)
C11 Tm1 C12 29.2(3)
C14 Tm1 C12 49.1(3)
N3 Tm1 C3 121.7(3)
C21 Tm1 C3 81.2(3)
N1 Tm1 C3 50.0(2)
N2 Tm1 C3 157.4(3)
C1 Tm1 C3 49.2(3)
C4 Tm1 C3 29.5(3)
C11 Tm1 C3 142.3(3)
C14 Tm1 C3 127.0(3)
C12 Tm1 C3 115.0(3)
N3 Tm1 C2 124.5(3)
C21 Tm1 C2 108.3(3)
N1 Tm1 C2 50.3(2)
N2 Tm1 C2 130.5(3)
C1 Tm1 C2 29.6(2)
C4 Tm1 C2 49.2(3)
C11 Tm1 C2 135.0(3)
C14 Tm1 C2 99.4(3)
C12 Tm1 C2 106.8(3)
C3 Tm1 C2 29.5(3)
N3 Tm1 C13 124.7(3)
C21 Tm1 C13 109.2(3)
N1 Tm1 C13 129.5(2)
N2 Tm1 C13 50.4(3)
C1 Tm1 C13 98.3(3)
C4 Tm1 C13 135.9(3)
C11 Tm1 C13 48.8(3)
C14 Tm1 C13 29.7(3)
C12 Tm1 C13 29.3(3)
C3 Tm1 C13 107.9(3)
C2 Tm1 C13 87.7(3)
C9 Al1 N1 111.9(4)
C9 Al1 C10 109.2(5)
N1 Al1 C10 112.7(4)
C9 Al1 N3 111.6(4)
N1 Al1 N3 98.8(3)
C10 Al1 N3 112.5(5)
C9 Al1 Tm1 128.1(4)
N1 Al1 Tm1 51.0(2)
C10 Al1 Tm1 122.7(4)
N3 Al1 Tm1 48.0(3)
C19 Al2 N2 112.0(5)
C19 Al2 C20 109.7(8)
N2 Al2 C20 112.6(7)
C19 Al2 N3 111.4(6)
N2 Al2 N3 99.3(4)
C20 Al2 N3 111.4(6)
C19 Al2 Tm1 126.0(5)
N2 Al2 Tm1 51.2(2)
C20 Al2 Tm1 124.2(6)
N3 Al2 Tm1 48.1(3)
C4 N1 C1 107.6(7)
C4 N1 Al1 123.8(6)
C1 N1 Al1 124.7(5)
C4 N1 Tm1 79.6(4)
C1 N1 Tm1 78.3(4)
Al1 N1 Tm1 91.5(3)
C11 N2 C14 106.7(7)
C11 N2 Al2 124.0(6)
C14 N2 Al2 125.6(6)
C11 N2 Tm1 79.5(5)
C14 N2 Tm1 79.1(5)
Al2 N2 Tm1 91.3(3)
N1 C1 C2 109.1(7)
N1 C1 C5 122.5(7)
C2 C1 C5 128.0(7)
N1 C1 Tm1 70.4(4)
C2 C1 Tm1 81.7(5)
C5 C1 Tm1 120.1(5)
C1 C2 C3 106.6(7)
C1 C2 C6 126.4(9)
C3 C2 C6 126.4(8)
C1 C2 Tm1 68.7(4)
C3 C2 Tm1 75.1(5)
C6 C2 Tm1 128.2(6)
C4 C3 C2 107.6(8)
C4 C3 C7 125.8(9)
C2 C3 C7 126.4(10)
C4 C3 Tm1 69.8(5)
C2 C3 Tm1 75.3(5)
C7 C3 Tm1 124.2(7)
C3 C4 N1 109.0(7)
C3 C4 C8 127.2(9)
N1 C4 C8 123.7(9)
C3 C4 Tm1 80.7(5)
N1 C4 Tm1 69.6(4)
C8 C4 Tm1 119.0(6)
C12 C11 N2 109.5(8)
C12 C11 C15 127.9(9)
N2 C11 C15 122.5(8)
C12 C11 Tm1 80.5(5)
N2 C11 Tm1 69.3(4)
C15 C11 Tm1 118.8(6)
C11 C12 C13 107.8(8)
C11 C12 C16 127.0(10)
C13 C12 C16 124.9(10)
C11 C12 Tm1 70.3(5)
C13 C12 Tm1 75.7(5)
C16 C12 Tm1 124.3(7)
C12 C13 C14 107.0(8)
C12 C13 C17 126.9(11)
C14 C13 C17 125.3(11)
C12 C13 Tm1 75.0(5)
C14 C13 Tm1 69.4(5)
C17 C13 Tm1 128.5(7)
N2 C14 C13 108.8(8)
N2 C14 C18 123.9(11)
C13 C14 C18 126.8(11)
N2 C14 Tm1 69.7(4)
C13 C14 Tm1 80.9(5)
C18 C14 Tm1 121.4(7)
Tm1 N3 Al2 92.8(4)
Tm1 N3 Al1 93.3(4)
Al2 N3 Al1 138.9(5)

loop_
_geom_bond_atom_site_label_1
_geom_bond_atom_site_label_2
_geom_bond_distance
Tm1 N3 2.423(9)
Tm1 C21 2.389(9)
Tm1 N1 2.533(7)
Tm1 N2 2.532(7)
Tm1 C1 2.634(8)
Tm1 C4 2.659(8)
Tm1 C11 2.662(8)
Tm1 C14 2.651(9)
Tm1 C12 2.788(9)
Tm1 C3 2.795(9)
Tm1 C2 2.798(8)
Tm1 C13 2.797(9)
Al1 C9 1.968(10)
Al1 N1 1.983(7)
Al1 C10 1.981(10)
Al1 N3 2.041(10)
Al2 C19 2.000(15)
Al2 N2 1.980(8)
Al2 C20 1.974(13)
Al2 N3 2.051(11)
N1 C4 1.387(11)
N1 C1 1.397(10)
N2 C11 1.401(11)
N2 C14 1.399(12)
C1 C2 1.399(12)
C1 C5 1.496(11)
C2 C3 1.425(13)
C2 C6 1.501(12)
C3 C4 1.393(13)
C3 C7 1.505(13)
C4 C8 1.497(12)
C11 C12 1.379(13)
C11 C15 1.485(12)
C12 C13 1.413(14)
C12 C16 1.508(14)
C13 C14 1.404(15)
C13 C17 1.502(14)
C14 C18 1.483(14)

loop_
_geom_torsion_atom_site_label_1
_geom_torsion_atom_site_label_2
_geom_torsion_atom_site_label_3
_geom_torsion_atom_site_label_4
_geom_torsion
N3 Tm1 Al1 C9 -85.6(6)
C21 Tm1 Al1 C9 -5.4(5)
N1 Tm1 Al1 C9 88.6(5)
N2 Tm1 Al1 C9 -125.7(5)
C1 Tm1 Al1 C9 117.8(5)
C4 Tm1 Al1 C9 59.1(5)
C11 Tm1 Al1 C9 -103.9(5)
C14 Tm1 Al1 C9 -158.5(5)
C12 Tm1 Al1 C9 -131.0(7)
C3 Tm1 Al1 C9 73.3(5)
C2 Tm1 Al1 C9 102.9(5)
C13 Tm1 Al1 C9 -174.5(5)
N3 Tm1 Al1 N1 -174.2(5)
C21 Tm1 Al1 N1 -94.0(4)
N2 Tm1 Al1 N1 145.7(3)
C1 Tm1 Al1 N1 29.3(3)
C4 Tm1 Al1 N1 -29.5(3)
C11 Tm1 Al1 N1 167.5(3)
C14 Tm1 Al1 N1 113.0(3)
C12 Tm1 Al1 N1 140.4(6)
C3 Tm1 Al1 N1 -15.3(3)
C2 Tm1 Al1 N1 14.3(3)
C13 Tm1 Al1 N1 96.9(4)
N3 Tm1 Al1 C10 91.9(6)
C21 Tm1 Al1 C10 172.1(5)
N1 Tm1 Al1 C10 -94.0(5)
N2 Tm1 Al1 C10 51.7(5)
C1 Tm1 Al1 C10 -64.7(5)
C4 Tm1 Al1 C10 -123.4(5)
C11 Tm1 Al1 C10 73.5(5)
C14 Tm1 Al1 C10 19.0(5)
C12 Tm1 Al1 C10 46.5(7)
C3 Tm1 Al1 C10 -109.2(5)
C2 Tm1 Al1 C10 -79.6(5)
C13 Tm1 Al1 C10 2.9(5)
C21 Tm1 Al1 N3 80.2(5)
N1 Tm1 Al1 N3 174.2(5)
N2 Tm1 Al1 N3 -40.1(4)
C1 Tm1 Al1 N3 -156.6(4)
C4 Tm1 Al1 N3 144.7(4)
C11 Tm1 Al1 N3 -18.3(5)
C14 Tm1 Al1 N3 -72.9(4)
C12 Tm1 Al1 N3 -45.4(7)
C3 Tm1 Al1 N3 158.9(4)
C2 Tm1 Al1 N3 -171.5(4)
C13 Tm1 Al1 N3 -88.9(5)
N3 Tm1 Al2 C19 87.4(7)
C21 Tm1 Al2 C19 4.9(6)
N1 Tm1 Al2 C19 125.1(6)
N2 Tm1 Al2 C19 -90.6(6)
C1 Tm1 Al2 C19 158.1(6)
C4 Tm1 Al2 C19 101.6(6)
C11 Tm1 Al2 C19 -61.1(6)
C14 Tm1 Al2 C19 -119.4(6)
C12 Tm1 Al2 C19 -74.9(6)
C3 Tm1 Al2 C19 124.4(7)
C2 Tm1 Al2 C19 173.3(6)
C13 Tm1 Al2 C19 -104.3(6)
N3 Tm1 Al2 N2 178.0(5)
C21 Tm1 Al2 N2 95.5(4)
N1 Tm1 Al2 N2 -144.2(3)
C1 Tm1 Al2 N2 -111.3(3)
C4 Tm1 Al2 N2 -167.8(4)
C11 Tm1 Al2 N2 29.5(3)
C14 Tm1 Al2 N2 -28.7(4)
C12 Tm1 Al2 N2 15.7(4)
C3 Tm1 Al2 N2 -145.0(6)
C2 Tm1 Al2 N2 -96.1(4)
C13 Tm1 Al2 N2 -13.7(4)
N3 Tm1 Al2 C20 -89.1(7)
C21 Tm1 Al2 C20 -171.6(7)
N1 Tm1 Al2 C20 -51.3(7)
N2 Tm1 Al2 C20 92.9(7)
C1 Tm1 Al2 C20 -18.4(7)
C4 Tm1 Al2 C20 -74.9(7)
C11 Tm1 Al2 C20 122.4(7)
C14 Tm1 Al2 C20 64.2(7)
C12 Tm1 Al2 C20 108.6(7)
C3 Tm1 Al2 C20 -52.1(9)
C2 Tm1 Al2 C20 -3.2(7)
C13 Tm1 Al2 C20 79.2(7)
C21 Tm1 Al2 N3 -82.5(5)
N1 Tm1 Al2 N3 37.7(4)
N2 Tm1 Al2 N3 -178.0(5)
C1 Tm1 Al2 N3 70.7(4)
C4 Tm1 Al2 N3 14.2(5)
C11 Tm1 Al2 N3 -148.5(4)
C14 Tm1 Al2 N3 153.2(5)
C12 Tm1 Al2 N3 -162.3(4)
C3 Tm1 Al2 N3 37.0(7)
C2 Tm1 Al2 N3 85.9(5)
C13 Tm1 Al2 N3 168.3(4)
C9 Al1 N1 C4 -43.6(8)
C10 Al1 N1 C4 -167.0(7)
N3 Al1 N1 C4 74.1(7)
Tm1 Al1 N1 C4 78.5(6)
C9 Al1 N1 C1 161.2(7)
C10 Al1 N1 C1 37.8(8)
N3 Al1 N1 C1 -81.2(7)
Tm1 Al1 N1 C1 -76.8(6)
C9 Al1 N1 Tm1 -122.0(4)
C10 Al1 N1 Tm1 114.6(4)
N3 Al1 N1 Tm1 -4.4(3)
N3 Tm1 N1 C4 -120.4(5)
C21 Tm1 N1 C4 -23.1(6)
N2 Tm1 N1 C4 -174.2(5)
C1 Tm1 N1 C4 110.7(7)
C11 Tm1 N1 C4 -167.2(9)
C14 Tm1 N1 C4 150.6(5)
C12 Tm1 N1 C4 93.8(7)
C3 Tm1 N1 C4 35.8(5)
C2 Tm1 N1 C4 74.6(5)
C13 Tm1 N1 C4 115.8(5)
N3 Tm1 N1 C1 128.9(5)
C21 Tm1 N1 C1 -133.7(5)
N2 Tm1 N1 C1 75.1(5)
C4 Tm1 N1 C1 -110.7(7)
C11 Tm1 N1 C1 82.2(11)
C14 Tm1 N1 C1 39.9(6)
C12 Tm1 N1 C1 -16.9(8)
C3 Tm1 N1 C1 -74.9(5)
C2 Tm1 N1 C1 -36.1(5)
C13 Tm1 N1 C1 5.1(6)
N3 Tm1 N1 Al1 3.8(3)
C21 Tm1 N1 Al1 101.1(3)
N2 Tm1 N1 Al1 -50.1(4)
C1 Tm1 N1 Al1 -125.2(5)
C4 Tm1 N1 Al1 124.2(6)
C11 Tm1 N1 Al1 -43.0(11)
C14 Tm1 N1 Al1 -85.3(4)
C12 Tm1 N1 Al1 -142.1(5)
C3 Tm1 N1 Al1 160.0(4)
C2 Tm1 N1 Al1 -161.3(4)
C13 Tm1 N1 Al1 -120.1(3)
C19 Al2 N2 C11 41.0(9)
C20 Al2 N2 C11 165.3(8)
N3 Al2 N2 C11 -76.7(7)
Tm1 Al2 N2 C11 -78.2(6)
C19 Al2 N2 C14 -163.3(8)
C20 Al2 N2 C14 -39.0(9)
N3 Al2 N2 C14 79.0(7)
Tm1 Al2 N2 C14 77.5(7)
C19 Al2 N2 Tm1 119.2(6)
C20 Al2 N2 Tm1 -116.5(6)
N3 Al2 N2 Tm1 1.5(4)
N3 Tm1 N2 C11 123.1(5)
C21 Tm1 N2 C11 25.5(6)
N1 Tm1 N2 C11 176.8(4)
C1 Tm1 N2 C11 -147.4(5)
C4 Tm1 N2 C11 164.7(9)
C14 Tm1 N2 C11 -109.5(7)
C12 Tm1 N2 C11 -35.1(5)
C3 Tm1 N2 C11 -90.4(8)
C2 Tm1 N2 C11 -112.6(5)
C13 Tm1 N2 C11 -73.5(5)
N3 Tm1 N2 C14 -127.4(6)
C21 Tm1 N2 C14 135.0(6)
N1 Tm1 N2 C14 -73.7(6)
C1 Tm1 N2 C14 -37.9(6)
C4 Tm1 N2 C14 -85.8(11)
C11 Tm1 N2 C14 109.5(7)
C12 Tm1 N2 C14 74.4(6)
C3 Tm1 N2 C14 19.1(9)
C2 Tm1 N2 C14 -3.1(6)
C13 Tm1 N2 C14 36.0(5)
N3 Tm1 N2 Al2 -1.3(3)
C21 Tm1 N2 Al2 -98.9(4)
N1 Tm1 N2 Al2 52.4(4)
C1 Tm1 N2 Al2 88.2(3)
C4 Tm1 N2 Al2 40.3(11)
C11 Tm1 N2 Al2 -124.4(6)
C14 Tm1 N2 Al2 126.1(6)
C12 Tm1 N2 Al2 -159.5(5)
C3 Tm1 N2 Al2 145.2(5)
C2 Tm1 N2 Al2 123.0(3)
C13 Tm1 N2 Al2 162.1(5)
C4 N1 C1 C2 -1.5(9)
Al1 N1 C1 C2 157.1(6)
Tm1 N1 C1 C2 73.4(6)
C4 N1 C1 C5 171.2(7)
Al1 N1 C1 C5 -30.2(10)
Tm1 N1 C1 C5 -113.9(7)
C4 N1 C1 Tm1 -75.0(5)
Al1 N1 C1 Tm1 83.7(5)
N3 Tm1 C1 N1 -49.4(5)
C21 Tm1 C1 N1 60.9(6)
N2 Tm1 C1 N1 -127.6(4)
C4 Tm1 C1 N1 38.6(4)
C11 Tm1 C1 N1 -156.2(4)
C14 Tm1 C1 N1 -146.3(5)
C12 Tm1 C1 N1 171.7(4)
C3 Tm1 C1 N1 77.5(5)
C2 Tm1 C1 N1 113.7(7)
C13 Tm1 C1 N1 -176.0(5)
N3 Tm1 C1 C2 -163.2(5)
C21 Tm1 C1 C2 -52.8(6)
N1 Tm1 C1 C2 -113.7(7)
N2 Tm1 C1 C2 118.7(5)
C4 Tm1 C1 C2 -75.1(5)
C11 Tm1 C1 C2 90.0(6)
C14 Tm1 C1 C2 100.0(5)
C12 Tm1 C1 C2 58.0(6)
C3 Tm1 C1 C2 -36.2(5)
C13 Tm1 C1 C2 70.3(5)
N3 Tm1 C1 C5 67.4(6)
C21 Tm1 C1 C5 177.8(6)
N1 Tm1 C1 C5 116.9(8)
N2 Tm1 C1 C5 -10.7(7)
C4 Tm1 C1 C5 155.5(7)
C11 Tm1 C1 C5 -39.4(8)
C14 Tm1 C1 C5 -29.4(7)
C12 Tm1 C1 C5 -71.4(7)
C3 Tm1 C1 C5 -165.6(8)
C2 Tm1 C1 C5 -129.4(9)
C13 Tm1 C1 C5 -59.1(7)
N1 C1 C2 C3 0.3(9)
C5 C1 C2 C3 -171.9(8)
Tm1 C1 C2 C3 66.2(6)
N1 C1 C2 C6 171.7(8)
C5 C1 C2 C6 -0.5(14)
Tm1 C1 C2 C6 -122.5(9)
N1 C1 C2 Tm1 -65.8(5)
C5 C1 C2 Tm1 122.0(9)
N3 Tm1 C2 C1 20.5(6)
C21 Tm1 C2 C1 139.3(5)
N1 Tm1 C2 C1 38.2(4)
N2 Tm1 C2 C1 -82.1(5)
C4 Tm1 C2 C1 79.0(5)
C11 Tm1 C2 C1 -124.7(5)
C14 Tm1 C2 C1 -83.8(5)
C12 Tm1 C2 C1 -133.8(5)
C3 Tm1 C2 C1 114.9(7)
C13 Tm1 C2 C1 -111.2(5)
N3 Tm1 C2 C3 -94.5(6)
C21 Tm1 C2 C3 24.4(6)
N1 Tm1 C2 C3 -76.7(5)
N2 Tm1 C2 C3 162.9(5)
C1 Tm1 C2 C3 -114.9(7)
C4 Tm1 C2 C3 -35.9(5)
C11 Tm1 C2 C3 120.4(5)
C14 Tm1 C2 C3 161.3(5)
C12 Tm1 C2 C3 111.3(5)
C13 Tm1 C2 C3 133.8(6)
N3 Tm1 C2 C6 140.7(8)
C21 Tm1 C2 C6 -100.5(9)
N1 Tm1 C2 C6 158.4(9)
N2 Tm1 C2 C6 38.1(9)
C1 Tm1 C2 C6 120.2(11)
C4 Tm1 C2 C6 -160.8(10)
C11 Tm1 C2 C6 -4.5(10)
C14 Tm1 C2 C6 36.4(9)
C12 Tm1 C2 C6 -13.6(9)
C3 Tm1 C2 C6 -124.9(10)
C13 Tm1 C2 C6 9.0(8)
C1 C2 C3 C4 1.0(10)
C6 C2 C3 C4 -170.4(8)
Tm1 C2 C3 C4 62.8(6)
C1 C2 C3 C7 176.2(9)
C6 C2 C3 C7 4.9(15)
Tm1 C2 C3 C7 -122.0(10)
C1 C2 C3 Tm1 -61.8(6)
C6 C2 C3 Tm1 126.8(9)
N3 Tm1 C3 C4 -10.2(6)
C21 Tm1 C3 C4 87.9(6)
N1 Tm1 C3 C4 -37.6(5)
N2 Tm1 C3 C4 -151.0(6)
C1 Tm1 C3 C4 -79.1(5)
C11 Tm1 C3 C4 151.1(5)
C14 Tm1 C3 C4 -138.8(5)
C12 Tm1 C3 C4 164.7(5)
C2 Tm1 C3 C4 -115.4(7)
C13 Tm1 C3 C4 -164.6(5)
N3 Tm1 C3 C2 105.2(6)
C21 Tm1 C3 C2 -156.7(6)
N1 Tm1 C3 C2 77.8(5)
N2 Tm1 C3 C2 -35.6(9)
C1 Tm1 C3 C2 36.3(5)
C4 Tm1 C3 C2 115.4(7)
C11 Tm1 C3 C2 -93.5(6)
C14 Tm1 C3 C2 -23.4(6)
C12 Tm1 C3 C2 -79.9(5)
C13 Tm1 C3 C2 -49.2(6)
N3 Tm1 C3 C7 -130.4(9)
C21 Tm1 C3 C7 -32.3(9)
N1 Tm1 C3 C7 -157.8(10)
N2 Tm1 C3 C7 88.8(11)
C1 Tm1 C3 C7 160.7(10)
C4 Tm1 C3 C7 -120.2(11)
C11 Tm1 C3 C7 30.9(11)
C14 Tm1 C3 C7 101.0(9)
C12 Tm1 C3 C7 44.5(10)
C2 Tm1 C3 C7 124.4(11)
C13 Tm1 C3 C7 75.1(9)
C2 C3 C4 N1 -2.0(10)
C7 C3 C4 N1 -177.2(9)
Tm1 C3 C4 N1 64.5(6)
C2 C3 C4 C8 174.0(8)
C7 C3 C4 C8 -1.3(15)
Tm1 C3 C4 C8 -119.6(9)
C2 C3 C4 Tm1 -66.5(6)
C7 C3 C4 Tm1 118.3(10)
C1 N1 C4 C3 2.2(9)
Al1 N1 C4 C3 -156.7(6)
Tm1 N1 C4 C3 -71.9(6)
C1 N1 C4 C8 -174.0(8)
Al1 N1 C4 C8 27.2(11)
Tm1 N1 C4 C8 112.0(8)
C1 N1 C4 Tm1 74.1(5)
Al1 N1 C4 Tm1 -84.8(5)
N3 Tm1 C4 C3 171.3(5)
C21 Tm1 C4 C3 -87.4(6)
N1 Tm1 C4 C3 114.4(7)
N2 Tm1 C4 C3 131.1(10)
C1 Tm1 C4 C3 75.2(5)
C11 Tm1 C4 C3 -75.5(10)
C14 Tm1 C4 C3 66.7(8)
C12 Tm1 C4 C3 -23.3(7)
C2 Tm1 C4 C3 36.0(5)
C13 Tm1 C4 C3 21.2(7)
N3 Tm1 C4 N1 56.9(5)
C21 Tm1 C4 N1 158.1(5)
N2 Tm1 C4 N1 16.6(13)
C1 Tm1 C4 N1 -39.2(4)
C11 Tm1 C4 N1 170.1(7)
C14 Tm1 C4 N1 -47.7(8)
C12 Tm1 C4 N1 -137.8(5)
C3 Tm1 C4 N1 -114.4(7)
C2 Tm1 C4 N1 -78.4(5)
C13 Tm1 C4 N1 -93.2(6)
N3 Tm1 C4 C8 -61.1(8)
C21 Tm1 C4 C8 40.1(8)
N1 Tm1 C4 C8 -118.0(10)
N2 Tm1 C4 C8 -101.4(11)
C1 Tm1 C4 C8 -157.3(9)
C11 Tm1 C4 C8 52.0(13)
C14 Tm1 C4 C8 -165.8(7)
C12 Tm1 C4 C8 104.2(8)
C3 Tm1 C4 C8 127.5(10)
C2 Tm1 C4 C8 163.6(9)
C13 Tm1 C4 C8 148.8(7)
C14 N2 C11 C12 -3.9(9)
Al2 N2 C11 C12 155.7(6)
Tm1 N2 C11 C12 71.3(6)
C14 N2 C11 C15 173.2(8)
Al2 N2 C11 C15 -27.3(11)
Tm1 N2 C11 C15 -111.7(8)
C14 N2 C11 Tm1 -75.1(5)
Al2 N2 C11 Tm1 84.4(5)
N3 Tm1 C11 C12 -169.9(6)
C21 Tm1 C11 C12 89.1(6)
N1 Tm1 C11 C12 -124.8(10)
N2 Tm1 C11 C12 -115.2(7)
C1 Tm1 C11 C12 -62.5(7)
C4 Tm1 C11 C12 77.2(11)
C14 Tm1 C11 C12 -75.6(6)
C3 Tm1 C11 C12 26.0(7)
C2 Tm1 C11 C12 -18.1(7)
C13 Tm1 C11 C12 -36.1(6)
N3 Tm1 C11 N2 -54.8(5)
C21 Tm1 C11 N2 -155.7(5)
N1 Tm1 C11 N2 -9.6(13)
C1 Tm1 C11 N2 52.6(7)
C4 Tm1 C11 N2 -167.7(8)
C14 Tm1 C11 N2 39.6(5)
C12 Tm1 C11 N2 115.2(7)
C3 Tm1 C11 N2 141.1(5)
C2 Tm1 C11 N2 97.0(5)
C13 Tm1 C11 N2 79.1(6)
N3 Tm1 C11 C15 61.8(7)
C21 Tm1 C11 C15 -39.1(7)
N1 Tm1 C11 C15 107.0(11)
N2 Tm1 C11 C15 116.6(9)
C1 Tm1 C11 C15 169.2(6)
C4 Tm1 C11 C15 -51.1(13)
C14 Tm1 C11 C15 156.2(9)
C12 Tm1 C11 C15 -128.2(10)
C3 Tm1 C11 C15 -102.3(8)
C2 Tm1 C11 C15 -146.4(7)
C13 Tm1 C11 C15 -164.3(9)
N2 C11 C12 C13 3.1(10)
C15 C11 C12 C13 -173.8(9)
Tm1 C11 C12 C13 67.0(6)
N2 C11 C12 C16 177.3(9)
C15 C11 C12 C16 0.5(16)
Tm1 C11 C12 C16 -118.7(10)
N2 C11 C12 Tm1 -63.9(6)
C15 C11 C12 Tm1 119.2(9)
N3 Tm1 C12 C11 12.0(7)
C21 Tm1 C12 C11 -86.5(6)
N1 Tm1 C12 C11 151.4(6)
N2 Tm1 C12 C11 37.5(5)
C1 Tm1 C12 C11 140.7(5)
C4 Tm1 C12 C11 -150.4(5)
C14 Tm1 C12 C11 78.8(6)
C3 Tm1 C12 C11 -162.8(5)
C2 Tm1 C12 C11 166.7(5)
C13 Tm1 C12 C11 115.2(8)
N3 Tm1 C12 C13 -103.2(6)
C21 Tm1 C12 C13 158.3(6)
N1 Tm1 C12 C13 36.2(9)
N2 Tm1 C12 C13 -77.7(6)
C1 Tm1 C12 C13 25.5(7)
C4 Tm1 C12 C13 94.4(7)
C11 Tm1 C12 C13 -115.2(8)
C14 Tm1 C12 C13 -36.4(6)
C3 Tm1 C12 C13 81.9(6)
C2 Tm1 C12 C13 51.5(6)
N3 Tm1 C12 C16 134.0(9)
C21 Tm1 C12 C16 35.5(9)
N1 Tm1 C12 C16 -86.6(11)
N2 Tm1 C12 C16 159.6(10)
C1 Tm1 C12 C16 -97.3(9)
C4 Tm1 C12 C16 -28.4(11)
C11 Tm1 C12 C16 122.0(12)
C14 Tm1 C12 C16 -159.2(11)
C3 Tm1 C12 C16 -40.8(10)
C2 Tm1 C12 C16 -71.3(9)
C13 Tm1 C12 C16 -122.8(12)
C11 C12 C13 C14 -1.1(10)
C16 C12 C13 C14 -175.5(9)
Tm1 C12 C13 C14 62.4(6)
C11 C12 C13 C17 169.4(9)
C16 C12 C13 C17 -5.0(16)
Tm1 C12 C13 C17 -127.2(10)
C11 C12 C13 Tm1 -63.5(6)
C16 C12 C13 Tm1 122.1(10)
N3 Tm1 C13 C12 97.0(6)
C21 Tm1 C13 C12 -22.8(7)
N1 Tm1 C13 C12 -161.9(5)
N2 Tm1 C13 C12 77.2(6)
C1 Tm1 C13 C12 -159.2(6)
C4 Tm1 C13 C12 -120.3(6)
C11 Tm1 C13 C12 35.9(5)
C14 Tm1 C13 C12 115.1(8)
C3 Tm1 C13 C12 -109.5(6)
C2 Tm1 C13 C12 -131.5(6)
N3 Tm1 C13 C14 -18.1(7)
C21 Tm1 C13 C14 -138.0(6)
N1 Tm1 C13 C14 82.9(6)
N2 Tm1 C13 C14 -37.9(5)
C1 Tm1 C13 C14 85.6(6)
C4 Tm1 C13 C14 124.6(6)
C11 Tm1 C13 C14 -79.2(6)
C12 Tm1 C13 C14 -115.1(8)
C3 Tm1 C13 C14 135.3(5)
C2 Tm1 C13 C14 113.4(6)
N3 Tm1 C13 C17 -137.4(12)
C21 Tm1 C13 C17 102.7(12)
N1 Tm1 C13 C17 -36.3(13)
N2 Tm1 C13 C17 -157.2(13)
C1 Tm1 C13 C17 -33.7(12)
C4 Tm1 C13 C17 5.3(14)
C11 Tm1 C13 C17 161.5(13)
C14 Tm1 C13 C17 -119.3(14)
C12 Tm1 C13 C17 125.6(15)
C3 Tm1 C13 C17 16.1(12)
C2 Tm1 C13 C17 -5.9(12)
C11 N2 C14 C13 3.2(9)
Al2 N2 C14 C13 -156.0(6)
Tm1 N2 C14 C13 -72.3(6)
C11 N2 C14 C18 -169.7(9)
Al2 N2 C14 C18 31.2(12)
Tm1 N2 C14 C18 114.9(9)
C11 N2 C14 Tm1 75.5(5)
Al2 N2 C14 Tm1 -83.7(5)
C12 C13 C14 N2 -1.3(10)
C17 C13 C14 N2 -172.0(9)
Tm1 C13 C14 N2 64.8(6)
C12 C13 C14 C18 171.2(9)
C17 C13 C14 C18 0.6(16)
Tm1 C13 C14 C18 -122.6(10)
C12 C13 C14 Tm1 -66.1(6)
C17 C13 C14 Tm1 123.2(9)
N3 Tm1 C14 N2 51.0(5)
C21 Tm1 C14 N2 -59.3(7)
N1 Tm1 C14 N2 128.5(5)
C1 Tm1 C14 N2 148.0(5)
C4 Tm1 C14 N2 154.6(5)
C11 Tm1 C14 N2 -39.5(5)
C12 Tm1 C14 N2 -78.2(5)
C3 Tm1 C14 N2 -171.0(4)
C2 Tm1 C14 N2 177.6(5)
C13 Tm1 C14 N2 -114.1(8)
N3 Tm1 C14 C13 165.1(6)
C21 Tm1 C14 C13 54.8(7)
N1 Tm1 C14 C13 -117.5(5)
N2 Tm1 C14 C13 114.1(8)
C1 Tm1 C14 C13 -97.9(5)
C4 Tm1 C14 C13 -91.4(7)
C11 Tm1 C14 C13 74.5(6)
C12 Tm1 C14 C13 35.9(5)
C3 Tm1 C14 C13 -56.9(6)
C2 Tm1 C14 C13 -68.3(6)
N3 Tm1 C14 C18 -67.1(10)
C21 Tm1 C14 C18 -177.4(9)
N1 Tm1 C14 C18 10.4(11)
N2 Tm1 C14 C18 -118.1(13)
C1 Tm1 C14 C18 29.9(10)
C4 Tm1 C14 C18 36.5(13)
C11 Tm1 C14 C18 -157.6(12)
C12 Tm1 C14 C18 163.7(12)
C3 Tm1 C14 C18 70.9(11)
C2 Tm1 C14 C18 59.5(10)
C13 Tm1 C14 C18 127.9(13)
C21 Tm1 N3 Al2 109.0(4)
N1 Tm1 N3 Al2 -143.0(4)
N2 Tm1 N3 Al2 1.2(3)
C1 Tm1 N3 Al2 -119.0(3)
C4 Tm1 N3 Al2 -169.3(3)
C11 Tm1 N3 Al2 27.0(4)
C14 Tm1 N3 Al2 -23.2(4)
C12 Tm1 N3 Al2 21.2(5)
C3 Tm1 N3 Al2 -164.3(3)
C2 Tm1 N3 Al2 -129.1(3)
C13 Tm1 N3 Al2 -14.3(5)
C21 Tm1 N3 Al1 -111.6(4)
N1 Tm1 N3 Al1 -3.7(3)
N2 Tm1 N3 Al1 140.6(4)
C1 Tm1 N3 Al1 20.3(4)
C4 Tm1 N3 Al1 -29.9(4)
C11 Tm1 N3 Al1 166.4(3)
C14 Tm1 N3 Al1 116.2(3)
C12 Tm1 N3 Al1 160.6(3)
C3 Tm1 N3 Al1 -25.0(5)
C2 Tm1 N3 Al1 10.3(5)
C13 Tm1 N3 Al1 125.1(4)
C19 Al2 N3 Tm1 -119.8(5)
N2 Al2 N3 Tm1 -1.6(4)
C20 Al2 N3 Tm1 117.3(7)
C19 Al2 N3 Al1 141.9(8)
N2 Al2 N3 Al1 -99.9(7)
C20 Al2 N3 Al1 19.0(11)
Tm1 Al2 N3 Al1 -98.3(8)
C9 Al1 N3 Tm1 122.4(5)
N1 Al1 N3 Tm1 4.6(4)
C10 Al1 N3 Tm1 -114.5(4)
C9 Al1 N3 Al2 -139.5(8)
N1 Al1 N3 Al2 102.7(7)
C10 Al1 N3 Al2 -16.4(9)
Tm1 Al1 N3 Al2 98.1(8)
